data_7004648
loop_
_publ_author_name
'Mercs, Laszlo'
'Neels, Antonia'
'Albrecht, Martin'

_publ_section_title
;
 Probing the potential of N-heterocyclic carbenes in molecular
 electronics: redox-active metal centers interlinked by a rigid ditopic
 carbene ligand
;
_journal_issue 41
_journal_name_full 'Dalton Transactions'
_journal_page_first 5570
_journal_page_last 5576
_journal_paper_doi 10.1039/b809721f
_journal_year 2008
_chemical_formula_sum 'C54 H90 Cl4 N4 Ru2'
_chemical_formula_weight 1139.24
_chemical_name_systematic
;
?
;
_space_group_IT_number 14
_symmetry_cell_setting monoclinic
_symmetry_space_group_name_Hall '-P 2ybc'
_symmetry_space_group_name_H-M 'P 1 21/c 1'
_atom_sites_solution_hydrogens geom
_atom_sites_solution_primary direct
_atom_sites_solution_secondary difmap
_audit_creation_method SHELXL-97
_cell_angle_alpha 90.00
_cell_angle_beta 91.422(5)
_cell_angle_gamma 90.00
_cell_formula_units_Z 2
_cell_length_a 11.6954(7)
_cell_length_b 7.1268(3)
_cell_length_c 34.419(2)
_cell_measurement_reflns_used 34484
_cell_measurement_temperature 173(2)
_cell_measurement_theta_max 25.68
_cell_measurement_theta_min 1.18
_cell_volume 2868.0(3)
_computing_cell_refinement 'STOE X-AREA'
_computing_data_collection 'STOE X-AREA'
_computing_data_reduction 'STOE X-RED'
_computing_structure_refinement 'SHELXL-97 (Sheldrick, 1997)'
_computing_structure_solution 'SHELXS-97 (Sheldrick, 1990)'
_diffrn_ambient_temperature 173(2)
_diffrn_detector_area_resol_mean 6.67
_diffrn_measured_fraction_theta_full 0.995
_diffrn_measured_fraction_theta_max 0.995
_diffrn_measurement_device_type 'STOE IPDS 2'
_diffrn_measurement_method 'rotation method'
_diffrn_radiation_monochromator graphite
_diffrn_radiation_source 'fine-focus sealed tube'
_diffrn_radiation_type MoK\a
_diffrn_radiation_wavelength 0.71073
_diffrn_reflns_av_R_equivalents 0.1066
_diffrn_reflns_av_sigmaI/netI 0.0569
_diffrn_reflns_limit_h_max 13
_diffrn_reflns_limit_h_min -13
_diffrn_reflns_limit_k_max 8
_diffrn_reflns_limit_k_min -8
_diffrn_reflns_limit_l_max 40
_diffrn_reflns_limit_l_min -41
_diffrn_reflns_number 28304
_diffrn_reflns_theta_full 25.15
_diffrn_reflns_theta_max 25.15
_diffrn_reflns_theta_min 1.18
_exptl_absorpt_coefficient_mu 0.749
_exptl_absorpt_correction_T_max 0.720
_exptl_absorpt_correction_T_min 0.269
_exptl_absorpt_correction_type empirical
_exptl_absorpt_process_details 'DELrefABS, (PLATON03, Speck, 2003)'
_exptl_crystal_colour orange
_exptl_crystal_density_diffrn 1.319
_exptl_crystal_density_method 'not measured'
_exptl_crystal_description plate
_exptl_crystal_F_000 1196
_exptl_crystal_size_max 0.45
_exptl_crystal_size_mid 0.45
_exptl_crystal_size_min 0.05
_refine_diff_density_max 0.625
_refine_diff_density_min -0.694
_refine_diff_density_rms 0.074
_refine_ls_extinction_method none
_refine_ls_goodness_of_fit_ref 1.114
_refine_ls_hydrogen_treatment constr
_refine_ls_matrix_type full
_refine_ls_number_parameters 292
_refine_ls_number_reflns 5106
_refine_ls_number_restraints 8
_refine_ls_restrained_S_all 1.115
_refine_ls_R_factor_all 0.0547
_refine_ls_R_factor_gt 0.0497
_refine_ls_shift/su_max 0.001
_refine_ls_shift/su_mean 0.000
_refine_ls_structure_factor_coef Fsqd
_refine_ls_weighting_details 'calc w=1/[\s^2^(Fo^2^)+(0.0606P)^2^+2.7489P] where P=(Fo^2^+2Fc^2^)/3'
_refine_ls_weighting_scheme calc
_refine_ls_wR_factor_gt 0.1333
_refine_ls_wR_factor_ref 0.1367
_reflns_number_gt 4617
_reflns_number_total 5106
_reflns_threshold_expression >2sigma(I)
_cod_data_source_file b809721f.txt
_cod_data_source_block compound3a
_cod_original_sg_symbol_H-M 'P 21/c'
_cod_database_code 7004648

loop_
_symmetry_equiv_pos_as_xyz
'x, y, z'
'-x, y+1/2, -z+1/2'
'-x, -y, -z'
'x, -y-1/2, z-1/2'

loop_
_atom_site_label
_atom_site_type_symbol
_atom_site_fract_x
_atom_site_fract_y
_atom_site_fract_z
_atom_site_U_iso_or_equiv
_atom_site_adp_type
_atom_site_occupancy
_atom_site_symmetry_multiplicity
_atom_site_calc_flag
_atom_site_refinement_flags
_atom_site_disorder_assembly
_atom_site_disorder_group
C1 C 0.4655(3) 0.7484(5) 0.08055(11) 0.0489(9) Uani 1 1 d . . .
C2 C 0.5363(3) 0.6394(5) 0.02394(12) 0.0485(9) Uani 1 1 d . . .
C3 C 0.4375(3) 0.5379(5) 0.03162(11) 0.0466(8) Uani 1 1 d . . .
C4 C 0.2930(3) 0.5302(6) 0.08425(12) 0.0509(9) Uani 1 1 d . . .
H4A H 0.2881 0.5789 0.1111 0.061 Uiso 1 1 calc R . .
H4B H 0.3018 0.3922 0.0859 0.061 Uiso 1 1 calc R . .
C5 C 0.1827(3) 0.5748(6) 0.06234(12) 0.0543(9) Uani 1 1 d . . .
H5A H 0.1872 0.5274 0.0354 0.065 Uiso 1 1 calc R . .
H5B H 0.1724 0.7126 0.0612 0.065 Uiso 1 1 calc R . .
C6 C 0.0808(4) 0.4870(8) 0.08164(16) 0.0724(13) Uani 1 1 d . . .
H6A H 0.0838 0.5184 0.1097 0.087 Uiso 1 1 calc R . .
H6B H 0.0858 0.3489 0.0792 0.087 Uiso 1 1 calc R . .
C7 C -0.0335(4) 0.5524(9) 0.06417(19) 0.0871(16) Uani 1 1 d . . .
H7A H -0.0401 0.6888 0.0670 0.131 Uiso 1 1 calc R . .
H7B H -0.0960 0.4910 0.0777 0.131 Uiso 1 1 calc R . .
H7C H -0.0378 0.5194 0.0365 0.131 Uiso 1 1 calc R . .
C8 C 0.6514(3) 0.8864(5) 0.05710(12) 0.0496(9) Uani 1 1 d . . .
H8A H 0.7202 0.8093 0.0525 0.059 Uiso 1 1 calc R . .
H8B H 0.6584 0.9381 0.0837 0.059 Uiso 1 1 calc R . .
C9 C 0.6481(4) 1.0486(6) 0.02811(13) 0.0552(9) Uani 1 1 d . . .
H9A H 0.5802 1.1278 0.0327 0.066 Uiso 1 1 calc R . .
H9B H 0.6412 0.9982 0.0014 0.066 Uiso 1 1 calc R . .
C10 C 0.7563(4) 1.1679(7) 0.03213(16) 0.0700(13) Uani 1 1 d . . .
H10A H 0.7448 1.2848 0.0170 0.084 Uiso 1 1 calc R . .
H10B H 0.7675 1.2037 0.0598 0.084 Uiso 1 1 calc R . .
C11 C 0.8631(6) 1.0731(10) 0.0187(3) 0.119(3) Uani 1 1 d . . .
H11A H 0.8825 0.9689 0.0363 0.179 Uiso 1 1 calc R . .
H11B H 0.9261 1.1637 0.0189 0.179 Uiso 1 1 calc R . .
H11C H 0.8503 1.0249 -0.0077 0.179 Uiso 1 1 calc R . .
C12 C 0.6032(4) 0.6068(5) -0.00788(11) 0.0494(9) Uani 1 1 d . . .
H12A H 0.6704 0.6763 -0.0131 0.059 Uiso 1 1 calc R . .
C13 C 0.4128(4) 0.8866(6) 0.19800(12) 0.0566(10) Uani 1 1 d . . .
C14 C 0.5190(4) 0.9680(6) 0.19262(12) 0.0588(10) Uani 1 1 d . . .
H14A H 0.5343 1.0888 0.2032 0.071 Uiso 1 1 calc R . .
C15 C 0.6065(4) 0.8739(6) 0.17138(13) 0.0588(10) Uani 1 1 d . . .
H15A H 0.6765 0.9367 0.1667 0.071 Uiso 1 1 calc R . .
C16 C 0.5897(4) 0.6894(6) 0.15736(12) 0.0555(10) Uani 1 1 d . . .
C17 C 0.4809(4) 0.6062(6) 0.16247(12) 0.0568(10) Uani 1 1 d . . .
H17A H 0.4668 0.4829 0.1530 0.068 Uiso 1 1 calc R . .
C18 C 0.3935(4) 0.7039(6) 0.18138(11) 0.0533(9) Uani 1 1 d . . .
H18A H 0.3202 0.6477 0.1832 0.064 Uiso 1 1 calc R . .
C19 C 0.3146(4) 0.9822(7) 0.21742(13) 0.0655(11) Uani 1 1 d . . .
H19 H 0.2428 0.9495 0.2025 0.079 Uiso 1 1 calc R . .
C20 C 0.3043(5) 0.9042(9) 0.25885(15) 0.0817(15) Uani 1 1 d . . .
H20A H 0.2913 0.7684 0.2576 0.122 Uiso 1 1 calc R . .
H20B H 0.2399 0.9647 0.2715 0.122 Uiso 1 1 calc R . .
H20C H 0.3751 0.9298 0.2737 0.122 Uiso 1 1 calc R . .
C21 C 0.3256(6) 1.1979(8) 0.21793(19) 0.0935(18) Uani 1 1 d . . .
H21A H 0.3956 1.2336 0.2323 0.140 Uiso 1 1 calc R . .
H21B H 0.2592 1.2525 0.2306 0.140 Uiso 1 1 calc R . .
H21C H 0.3291 1.2446 0.1912 0.140 Uiso 1 1 calc R . .
C22 C 0.6813(4) 0.5864(7) 0.13638(14) 0.0636(11) Uani 1 1 d . . .
H22A H 0.7382 0.6761 0.1273 0.095 Uiso 1 1 calc R . .
H22B H 0.6471 0.5198 0.1140 0.095 Uiso 1 1 calc R . .
H22C H 0.7183 0.4959 0.1541 0.095 Uiso 1 1 calc R . .
N1 N 0.3954(3) 0.6101(4) 0.06625(10) 0.0497(7) Uani 1 1 d . . .
N2 N 0.5506(3) 0.7665(4) 0.05446(9) 0.0476(7) Uani 1 1 d . . .
Cl1 Cl 0.26095(9) 0.97087(15) 0.11698(3) 0.0613(3) Uani 1 1 d . . .
Cl2 Cl 0.50685(10) 1.17738(14) 0.10831(3) 0.0618(3) Uani 1 1 d . . .
Ru1 Ru 0.45359(3) 0.87596(4) 0.134172(9) 0.04907(14) Uani 1 1 d . . .
C23 C -0.102(3) 1.112(4) 0.1363(7) 0.136(4) Uani 0.40 1 d PD A 1
H23A H -0.0801 1.2430 0.1320 0.204 Uiso 0.40 1 calc PR A 1
H23B H -0.1856 1.1035 0.1377 0.204 Uiso 0.40 1 calc PR A 1
H23C H -0.0757 1.0345 0.1148 0.204 Uiso 0.40 1 calc PR A 1
C24 C -0.049(2) 1.044(3) 0.1740(8) 0.136(4) Uani 0.40 1 d PD A 1
H24A H 0.0263 1.1068 0.1779 0.163 Uiso 0.40 1 calc PR A 1
H24B H -0.0977 1.0826 0.1955 0.163 Uiso 0.40 1 calc PR A 1
C25 C -0.030(3) 0.837(3) 0.1765(8) 0.136(4) Uani 0.40 1 d PD A 1
H25A H -0.1028 0.7801 0.1667 0.163 Uiso 0.40 1 calc PR A 1
H25B H 0.0274 0.8079 0.1568 0.163 Uiso 0.40 1 calc PR A 1
C26 C 0.003(2) 0.725(3) 0.2108(7) 0.136(4) Uani 0.40 1 d PD A 1
H26A H -0.0637 0.7146 0.2276 0.163 Uiso 0.40 1 calc PR A 1
H26B H 0.0631 0.7953 0.2256 0.163 Uiso 0.40 1 calc PR A 1
C27 C 0.049(2) 0.525(3) 0.2037(8) 0.136(4) Uani 0.40 1 d PD A 1
H27A H 0.0578 0.4595 0.2285 0.204 Uiso 0.40 1 calc PR A 1
H27B H 0.1231 0.5330 0.1912 0.204 Uiso 0.40 1 calc PR A 1
H27C H -0.0053 0.4571 0.1867 0.204 Uiso 0.40 1 calc PR A 1
C28 C -0.1115(14) 1.193(2) 0.1510(5) 0.128(2) Uani 0.60 1 d PD B 2
H28A H -0.1289 1.2579 0.1264 0.192 Uiso 0.60 1 calc PR B 2
H28B H -0.0576 1.2682 0.1667 0.192 Uiso 0.60 1 calc PR B 2
H28C H -0.1821 1.1752 0.1652 0.192 Uiso 0.60 1 calc PR B 2
C29 C -0.0603(14) 1.009(2) 0.1428(5) 0.128(2) Uani 0.60 1 d PD B 2
H29A H 0.0112 1.0247 0.1283 0.154 Uiso 0.60 1 calc PR B 2
H29B H -0.1139 0.9311 0.1271 0.154 Uiso 0.60 1 calc PR B 2
C30 C -0.0349(16) 0.916(2) 0.1826(5) 0.128(2) Uani 0.60 1 d PD B 2
H30A H 0.0215 0.9915 0.1978 0.154 Uiso 0.60 1 calc PR B 2
H30B H -0.1059 0.9072 0.1976 0.154 Uiso 0.60 1 calc PR B 2
C31 C 0.0115(14) 0.725(2) 0.1753(4) 0.128(2) Uani 0.60 1 d PD B 2
H31A H 0.0808 0.7361 0.1595 0.154 Uiso 0.60 1 calc PR B 2
H31B H -0.0459 0.6516 0.1602 0.154 Uiso 0.60 1 calc PR B 2
C32 C 0.0408(15) 0.624(2) 0.2122(5) 0.128(2) Uani 0.60 1 d PD B 2
H32A H 0.0860 0.5121 0.2064 0.192 Uiso 0.60 1 calc PR B 2
H32B H -0.0297 0.5864 0.2249 0.192 Uiso 0.60 1 calc PR B 2
H32C H 0.0854 0.7068 0.2295 0.192 Uiso 0.60 1 calc PR B 2

loop_
_atom_site_aniso_label
_atom_site_aniso_U_11
_atom_site_aniso_U_22
_atom_site_aniso_U_33
_atom_site_aniso_U_23
_atom_site_aniso_U_13
_atom_site_aniso_U_12
C1 0.054(2) 0.0407(19) 0.052(2) 0.0033(16) -0.0037(17) 0.0010(16)
C2 0.053(2) 0.0441(19) 0.048(2) 0.0000(16) -0.0025(17) 0.0002(16)
C3 0.046(2) 0.048(2) 0.046(2) 0.0012(16) 0.0013(15) 0.0036(16)
C4 0.051(2) 0.049(2) 0.053(2) 0.0014(17) 0.0056(17) -0.0017(17)
C5 0.051(2) 0.057(2) 0.055(2) -0.0012(18) 0.0035(18) -0.0024(18)
C6 0.058(3) 0.082(3) 0.078(3) 0.007(3) 0.005(2) -0.006(2)
C7 0.055(3) 0.106(4) 0.100(4) 0.003(3) 0.004(3) -0.001(3)
C8 0.049(2) 0.048(2) 0.051(2) -0.0008(16) 0.0005(17) -0.0001(17)
C9 0.058(2) 0.049(2) 0.059(2) 0.0039(18) -0.0021(19) -0.0017(18)
C10 0.060(3) 0.062(3) 0.088(3) 0.020(2) -0.001(2) -0.008(2)
C11 0.073(4) 0.092(4) 0.194(8) 0.054(5) 0.033(4) 0.008(3)
C12 0.052(2) 0.048(2) 0.049(2) -0.0004(16) 0.0008(17) -0.0022(17)
C13 0.064(3) 0.058(2) 0.048(2) -0.0024(18) -0.0015(18) 0.001(2)
C14 0.070(3) 0.058(2) 0.048(2) -0.0064(18) -0.0076(19) -0.003(2)
C15 0.057(2) 0.066(3) 0.054(2) -0.0006(19) -0.0059(19) -0.009(2)
C16 0.060(2) 0.059(2) 0.047(2) 0.0053(18) -0.0007(18) 0.007(2)
C17 0.067(3) 0.052(2) 0.051(2) 0.0007(17) -0.0040(19) 0.0082(19)
C18 0.057(2) 0.057(2) 0.047(2) -0.0014(17) 0.0038(17) 0.0010(19)
C19 0.072(3) 0.068(3) 0.057(2) -0.010(2) 0.006(2) 0.006(2)
C20 0.077(3) 0.109(4) 0.059(3) -0.009(3) 0.011(2) 0.011(3)
C21 0.103(4) 0.072(3) 0.107(4) -0.023(3) 0.029(3) 0.013(3)
C22 0.064(3) 0.065(3) 0.062(3) 0.007(2) 0.005(2) 0.013(2)
N1 0.0522(18) 0.0471(17) 0.0498(18) -0.0024(13) 0.0016(14) -0.0024(14)
N2 0.0498(18) 0.0461(17) 0.0469(17) -0.0021(13) 0.0012(14) -0.0016(14)
Cl1 0.0556(6) 0.0611(6) 0.0669(6) -0.0048(5) -0.0019(5) 0.0085(5)
Cl2 0.0757(7) 0.0426(5) 0.0675(6) 0.0001(4) 0.0107(5) 0.0016(5)
Ru1 0.0533(2) 0.0452(2) 0.0487(2) -0.00297(12) 0.00110(14) 0.00072(13)
C23 0.146(10) 0.115(9) 0.145(10) -0.004(7) -0.017(7) -0.003(8)
C24 0.146(10) 0.115(9) 0.145(10) -0.004(7) -0.017(7) -0.003(8)
C25 0.146(10) 0.115(9) 0.145(10) -0.004(7) -0.017(7) -0.003(8)
C26 0.146(10) 0.115(9) 0.145(10) -0.004(7) -0.017(7) -0.003(8)
C27 0.146(10) 0.115(9) 0.145(10) -0.004(7) -0.017(7) -0.003(8)
C28 0.118(5) 0.129(7) 0.137(6) -0.007(5) 0.004(4) -0.009(5)
C29 0.118(5) 0.129(7) 0.137(6) -0.007(5) 0.004(4) -0.009(5)
C30 0.118(5) 0.129(7) 0.137(6) -0.007(5) 0.004(4) -0.009(5)
C31 0.118(5) 0.129(7) 0.137(6) -0.007(5) 0.004(4) -0.009(5)
C32 0.118(5) 0.129(7) 0.137(6) -0.007(5) 0.004(4) -0.009(5)

loop_
_atom_type_symbol
_atom_type_description
_atom_type_scat_dispersion_real
_atom_type_scat_dispersion_imag
_atom_type_scat_source
C C 0.0033 0.0016 'International Tables Vol C Tables 4.2.6.8 and 6.1.1.4'
H H 0.0000 0.0000 'International Tables Vol C Tables 4.2.6.8 and 6.1.1.4'
N N 0.0061 0.0033 'International Tables Vol C Tables 4.2.6.8 and 6.1.1.4'
Cl Cl 0.1484 0.1585 'International Tables Vol C Tables 4.2.6.8 and 6.1.1.4'
Ru Ru -1.2594 0.8363 'International Tables Vol C Tables 4.2.6.8 and 6.1.1.4'

loop_
_geom_angle_atom_site_label_1
_geom_angle_atom_site_label_2
_geom_angle_atom_site_label_3
_geom_angle
_geom_angle_site_symmetry_1
_geom_angle_site_symmetry_3
_geom_angle_publ_flag
N2 C1 N1 105.8(3) . . ?
N2 C1 Ru1 127.9(3) . . ?
N1 C1 Ru1 125.9(3) . . ?
C12 C2 N2 130.3(4) . . ?
C12 C2 C3 123.4(4) . . ?
N2 C2 C3 106.2(3) . . ?
C12 C3 C2 123.1(4) 3_665 . ?
C12 C3 N1 130.6(4) 3_665 . ?
C2 C3 N1 106.3(3) . . ?
N1 C4 C5 113.6(3) . . ?
N1 C4 H4A 108.8 . . ?
C5 C4 H4A 108.8 . . ?
N1 C4 H4B 108.8 . . ?
C5 C4 H4B 108.8 . . ?
H4A C4 H4B 107.7 . . ?
C4 C5 C6 111.5(4) . . ?
C4 C5 H5A 109.3 . . ?
C6 C5 H5A 109.3 . . ?
C4 C5 H5B 109.3 . . ?
C6 C5 H5B 109.3 . . ?
H5A C5 H5B 108.0 . . ?
C5 C6 C7 113.1(4) . . ?
C5 C6 H6A 109.0 . . ?
C7 C6 H6A 109.0 . . ?
C5 C6 H6B 109.0 . . ?
C7 C6 H6B 109.0 . . ?
H6A C6 H6B 107.8 . . ?
C6 C7 H7A 109.5 . . ?
C6 C7 H7B 109.5 . . ?
H7A C7 H7B 109.5 . . ?
C6 C7 H7C 109.5 . . ?
H7A C7 H7C 109.5 . . ?
H7B C7 H7C 109.5 . . ?
N2 C8 C9 113.3(3) . . ?
N2 C8 H8A 108.9 . . ?
C9 C8 H8A 108.9 . . ?
N2 C8 H8B 108.9 . . ?
C9 C8 H8B 108.9 . . ?
H8A C8 H8B 107.7 . . ?
C8 C9 C10 110.8(4) . . ?
C8 C9 H9A 109.5 . . ?
C10 C9 H9A 109.5 . . ?
C8 C9 H9B 109.5 . . ?
C10 C9 H9B 109.5 . . ?
H9A C9 H9B 108.1 . . ?
C11 C10 C9 114.5(5) . . ?
C11 C10 H10A 108.6 . . ?
C9 C10 H10A 108.6 . . ?
C11 C10 H10B 108.6 . . ?
C9 C10 H10B 108.6 . . ?
H10A C10 H10B 107.6 . . ?
C10 C11 H11A 109.5 . . ?
C10 C11 H11B 109.5 . . ?
H11A C11 H11B 109.5 . . ?
C10 C11 H11C 109.5 . . ?
H11A C11 H11C 109.5 . . ?
H11B C11 H11C 109.5 . . ?
C2 C12 C3 113.5(4) . 3_665 ?
C2 C12 H12A 123.3 . . ?
C3 C12 H12A 123.3 3_665 . ?
C14 C13 C18 117.2(4) . . ?
C14 C13 C19 124.4(4) . . ?
C18 C13 C19 118.2(4) . . ?
C14 C13 Ru1 70.9(2) . . ?
C18 C13 Ru1 67.5(2) . . ?
C19 C13 Ru1 128.9(3) . . ?
C13 C14 C15 121.6(4) . . ?
C13 C14 Ru1 73.1(2) . . ?
C15 C14 Ru1 68.7(2) . . ?
C13 C14 H14A 119.2 . . ?
C15 C14 H14A 119.2 . . ?
Ru1 C14 H14A 132.0 . . ?
C16 C15 C14 120.9(4) . . ?
C16 C15 Ru1 72.5(2) . . ?
C14 C15 Ru1 73.2(2) . . ?
C16 C15 H15A 119.6 . . ?
C14 C15 H15A 119.6 . . ?
Ru1 C15 H15A 126.7 . . ?
C15 C16 C17 117.6(4) . . ?
C15 C16 C22 121.7(4) . . ?
C17 C16 C22 120.6(4) . . ?
C15 C16 Ru1 69.9(2) . . ?
C17 C16 Ru1 69.9(2) . . ?
C22 C16 Ru1 129.7(3) . . ?
C18 C17 C16 120.9(4) . . ?
C18 C17 Ru1 70.7(2) . . ?
C16 C17 Ru1 72.4(2) . . ?
C18 C17 H17A 119.5 . . ?
C16 C17 H17A 119.5 . . ?
Ru1 C17 H17A 129.9 . . ?
C17 C18 C13 121.5(4) . . ?
C17 C18 Ru1 71.4(2) . . ?
C13 C18 Ru1 74.6(2) . . ?
C17 C18 H18A 119.2 . . ?
C13 C18 H18A 119.2 . . ?
Ru1 C18 H18A 126.7 . . ?
C13 C19 C20 109.0(4) . . ?
C13 C19 C21 113.0(4) . . ?
C20 C19 C21 111.0(4) . . ?
C13 C19 H19 107.9 . . ?
C20 C19 H19 107.9 . . ?
C21 C19 H19 107.9 . . ?
C19 C20 H20A 109.5 . . ?
C19 C20 H20B 109.5 . . ?
H20A C20 H20B 109.5 . . ?
C19 C20 H20C 109.5 . . ?
H20A C20 H20C 109.5 . . ?
H20B C20 H20C 109.5 . . ?
C19 C21 H21A 109.5 . . ?
C19 C21 H21B 109.5 . . ?
H21A C21 H21B 109.5 . . ?
C19 C21 H21C 109.5 . . ?
H21A C21 H21C 109.5 . . ?
H21B C21 H21C 109.5 . . ?
C16 C22 H22A 109.5 . . ?
C16 C22 H22B 109.5 . . ?
H22A C22 H22B 109.5 . . ?
C16 C22 H22C 109.5 . . ?
H22A C22 H22C 109.5 . . ?
H22B C22 H22C 109.5 . . ?
C1 N1 C3 110.6(3) . . ?
C1 N1 C4 127.8(3) . . ?
C3 N1 C4 121.4(3) . . ?
C1 N2 C2 111.0(3) . . ?
C1 N2 C8 128.1(3) . . ?
C2 N2 C8 120.7(3) . . ?
C1 Ru1 C18 116.83(15) . . ?
C1 Ru1 C15 116.80(17) . . ?
C18 Ru1 C15 80.31(16) . . ?
C1 Ru1 C17 89.93(15) . . ?
C18 Ru1 C17 37.87(16) . . ?
C15 Ru1 C17 67.71(17) . . ?
C1 Ru1 C16 89.65(15) . . ?
C18 Ru1 C16 68.43(16) . . ?
C15 Ru1 C16 37.61(16) . . ?
C17 Ru1 C16 37.76(17) . . ?
C1 Ru1 C14 154.85(16) . . ?
C18 Ru1 C14 66.48(16) . . ?
C15 Ru1 C14 38.05(17) . . ?
C17 Ru1 C14 79.22(16) . . ?
C16 Ru1 C14 67.88(16) . . ?
C1 Ru1 C13 154.64(15) . . ?
C18 Ru1 C13 37.82(15) . . ?
C15 Ru1 C13 67.55(17) . . ?
C17 Ru1 C13 68.08(15) . . ?
C16 Ru1 C13 80.60(16) . . ?
C14 Ru1 C13 35.98(16) . . ?
C1 Ru1 Cl1 89.29(11) . . ?
C18 Ru1 Cl1 91.40(12) . . ?
C15 Ru1 Cl1 153.66(13) . . ?
C17 Ru1 Cl1 118.92(13) . . ?
C16 Ru1 Cl1 156.67(12) . . ?
C14 Ru1 Cl1 115.84(12) . . ?
C13 Ru1 Cl1 90.60(12) . . ?
C1 Ru1 Cl2 92.20(11) . . ?
C18 Ru1 Cl2 150.69(11) . . ?
C15 Ru1 Cl2 90.41(12) . . ?
C17 Ru1 Cl2 156.30(13) . . ?
C16 Ru1 Cl2 118.62(12) . . ?
C14 Ru1 Cl2 89.13(12) . . ?
C13 Ru1 Cl2 113.03(11) . . ?
Cl1 Ru1 Cl2 84.72(4) . . ?
C24 C23 H23A 109.5 . . ?
C24 C23 H23B 109.5 . . ?
H23A C23 H23B 109.5 . . ?
C24 C23 H23C 109.5 . . ?
H23A C23 H23C 109.5 . . ?
H23B C23 H23C 109.5 . . ?
C25 C24 C23 115(2) . . ?
C25 C24 H24A 108.5 . . ?
C23 C24 H24A 108.5 . . ?
C25 C24 H24B 108.5 . . ?
C23 C24 H24B 108.5 . . ?
H24A C24 H24B 107.5 . . ?
C26 C25 C24 128(2) . . ?
C26 C25 H25A 105.3 . . ?
C24 C25 H25A 105.3 . . ?
C26 C25 H25B 105.3 . . ?
C24 C25 H25B 105.3 . . ?
H25A C25 H25B 106.0 . . ?
C25 C26 C27 117(2) . . ?
C25 C26 H26A 108.0 . . ?
C27 C26 H26A 108.0 . . ?
C25 C26 H26B 108.0 . . ?
C27 C26 H26B 108.0 . . ?
H26A C26 H26B 107.2 . . ?
C26 C27 H27A 109.5 . . ?
C26 C27 H27B 109.5 . . ?
H27A C27 H27B 109.5 . . ?
C26 C27 H27C 109.5 . . ?
H27A C27 H27C 109.5 . . ?
H27B C27 H27C 109.5 . . ?
C29 C28 H28A 109.5 . . ?
C29 C28 H28B 109.5 . . ?
H28A C28 H28B 109.5 . . ?
C29 C28 H28C 109.5 . . ?
H28A C28 H28C 109.5 . . ?
H28B C28 H28C 109.5 . . ?
C28 C29 C30 106.5(13) . . ?
C28 C29 H29A 110.4 . . ?
C30 C29 H29A 110.4 . . ?
C28 C29 H29B 110.4 . . ?
C30 C29 H29B 110.4 . . ?
H29A C29 H29B 108.6 . . ?
C31 C30 C29 107.8(13) . . ?
C31 C30 H30A 110.2 . . ?
C29 C30 H30A 110.2 . . ?
C31 C30 H30B 110.2 . . ?
C29 C30 H30B 110.2 . . ?
H30A C30 H30B 108.5 . . ?
C30 C31 C32 112.0(14) . . ?
C30 C31 H31A 109.2 . . ?
C32 C31 H31A 109.2 . . ?
C30 C31 H31B 109.2 . . ?
C32 C31 H31B 109.2 . . ?
H31A C31 H31B 107.9 . . ?
C31 C32 H32A 109.5 . . ?
C31 C32 H32B 109.5 . . ?
H32A C32 H32B 109.5 . . ?
C31 C32 H32C 109.5 . . ?
H32A C32 H32C 109.5 . . ?
H32B C32 H32C 109.5 . . ?

loop_
_geom_bond_atom_site_label_1
_geom_bond_atom_site_label_2
_geom_bond_distance
_geom_bond_site_symmetry_2
_geom_bond_publ_flag
C1 N2 1.363(5) . ?
C1 N1 1.366(5) . ?
C1 Ru1 2.065(4) . ?
C2 C12 1.381(6) . ?
C2 N2 1.394(5) . ?
C2 C3 1.395(6) . ?
C3 C12 1.392(5) 3_665 ?
C3 N1 1.399(5) . ?
C4 N1 1.476(5) . ?
C4 C5 1.512(6) . ?
C4 H4A 0.9900 . ?
C4 H4B 0.9900 . ?
C5 C6 1.514(6) . ?
C5 H5A 0.9900 . ?
C5 H5B 0.9900 . ?
C6 C7 1.525(7) . ?
C6 H6A 0.9900 . ?
C6 H6B 0.9900 . ?
C7 H7A 0.9800 . ?
C7 H7B 0.9800 . ?
C7 H7C 0.9800 . ?
C8 N2 1.457(5) . ?
C8 C9 1.526(6) . ?
C8 H8A 0.9900 . ?
C8 H8B 0.9900 . ?
C9 C10 1.528(6) . ?
C9 H9A 0.9900 . ?
C9 H9B 0.9900 . ?
C10 C11 1.503(8) . ?
C10 H10A 0.9900 . ?
C10 H10B 0.9900 . ?
C11 H11A 0.9800 . ?
C11 H11B 0.9800 . ?
C11 H11C 0.9800 . ?
C12 C3 1.392(5) 3_665 ?
C12 H12A 0.9500 . ?
C13 C14 1.388(6) . ?
C13 C18 1.438(6) . ?
C13 C19 1.506(6) . ?
C13 Ru1 2.261(4) . ?
C14 C15 1.438(6) . ?
C14 Ru1 2.233(4) . ?
C14 H14A 0.9500 . ?
C15 C16 1.413(6) . ?
C15 Ru1 2.173(4) . ?
C15 H15A 0.9500 . ?
C16 C17 1.419(6) . ?
C16 C22 1.498(6) . ?
C16 Ru1 2.208(4) . ?
C17 C18 1.409(6) . ?
C17 Ru1 2.175(4) . ?
C17 H17A 0.9500 . ?
C18 Ru1 2.167(4) . ?
C18 H18A 0.9500 . ?
C19 C20 1.538(7) . ?
C19 C21 1.543(7) . ?
C19 H19 1.0000 . ?
C20 H20A 0.9800 . ?
C20 H20B 0.9800 . ?
C20 H20C 0.9800 . ?
C21 H21A 0.9800 . ?
C21 H21B 0.9800 . ?
C21 H21C 0.9800 . ?
C22 H22A 0.9800 . ?
C22 H22B 0.9800 . ?
C22 H22C 0.9800 . ?
Cl1 Ru1 2.4120(11) . ?
Cl2 Ru1 2.4130(11) . ?
C23 C24 1.507(18) . ?
C23 H23A 0.9800 . ?
C23 H23B 0.9800 . ?
C23 H23C 0.9800 . ?
C24 C25 1.493(17) . ?
C24 H24A 0.9900 . ?
C24 H24B 0.9900 . ?
C25 C26 1.471(18) . ?
C25 H25A 0.9900 . ?
C25 H25B 0.9900 . ?
C26 C27 1.538(17) . ?
C26 H26A 0.9900 . ?
C26 H26B 0.9900 . ?
C27 H27A 0.9800 . ?
C27 H27B 0.9800 . ?
C27 H27C 0.9800 . ?
C28 C29 1.470(15) . ?
C28 H28A 0.9800 . ?
C28 H28B 0.9800 . ?
C28 H28C 0.9800 . ?
C29 C30 1.544(16) . ?
C29 H29A 0.9900 . ?
C29 H29B 0.9900 . ?
C30 C31 1.487(15) . ?
C30 H30A 0.9900 . ?
C30 H30B 0.9900 . ?
C31 C32 1.494(15) . ?
C31 H31A 0.9900 . ?
C31 H31B 0.9900 . ?
C32 H32A 0.9800 . ?
C32 H32B 0.9800 . ?
C32 H32C 0.9800 . ?

loop_
_geom_torsion_atom_site_label_1
_geom_torsion_atom_site_label_2
_geom_torsion_atom_site_label_3
_geom_torsion_atom_site_label_4
_geom_torsion
_geom_torsion_site_symmetry_1
_geom_torsion_site_symmetry_2
_geom_torsion_site_symmetry_3
_geom_torsion_site_symmetry_4
_geom_torsion_publ_flag
C12 C2 C3 C12 0.1(7) . . . 3_665 ?
N2 C2 C3 C12 -178.3(3) . . . 3_665 ?
C12 C2 C3 N1 179.2(4) . . . . ?
N2 C2 C3 N1 0.8(4) . . . . ?
N1 C4 C5 C6 179.1(4) . . . . ?
C4 C5 C6 C7 171.3(4) . . . . ?
N2 C8 C9 C10 -179.6(4) . . . . ?
C8 C9 C10 C11 69.7(6) . . . . ?
N2 C2 C12 C3 177.9(4) . . . 3_665 ?
C3 C2 C12 C3 -0.1(6) . . . 3_665 ?
C18 C13 C14 C15 -0.1(6) . . . . ?
C19 C13 C14 C15 -175.5(4) . . . . ?
Ru1 C13 C14 C15 -50.8(4) . . . . ?
C18 C13 C14 Ru1 50.8(3) . . . . ?
C19 C13 C14 Ru1 -124.7(4) . . . . ?
C13 C14 C15 C16 -4.2(6) . . . . ?
Ru1 C14 C15 C16 -56.9(4) . . . . ?
C13 C14 C15 Ru1 52.8(4) . . . . ?
C14 C15 C16 C17 4.6(6) . . . . ?
Ru1 C15 C16 C17 -52.7(3) . . . . ?
C14 C15 C16 C22 -177.8(4) . . . . ?
Ru1 C15 C16 C22 124.9(4) . . . . ?
C14 C15 C16 Ru1 57.3(4) . . . . ?
C15 C16 C17 C18 -0.9(6) . . . . ?
C22 C16 C17 C18 -178.5(4) . . . . ?
Ru1 C16 C17 C18 -53.6(4) . . . . ?
C15 C16 C17 Ru1 52.7(3) . . . . ?
C22 C16 C17 Ru1 -124.9(4) . . . . ?
C16 C17 C18 C13 -3.4(6) . . . . ?
Ru1 C17 C18 C13 -57.7(4) . . . . ?
C16 C17 C18 Ru1 54.3(4) . . . . ?
C14 C13 C18 C17 3.8(6) . . . . ?
C19 C13 C18 C17 179.5(4) . . . . ?
Ru1 C13 C18 C17 56.2(4) . . . . ?
C14 C13 C18 Ru1 -52.4(4) . . . . ?
C19 C13 C18 Ru1 123.3(4) . . . . ?
C14 C13 C19 C20 -103.5(5) . . . . ?
C18 C13 C19 C20 81.2(5) . . . . ?
Ru1 C13 C19 C20 164.0(4) . . . . ?
C14 C13 C19 C21 20.5(7) . . . . ?
C18 C13 C19 C21 -154.9(4) . . . . ?
Ru1 C13 C19 C21 -72.0(6) . . . . ?
N2 C1 N1 C3 1.3(4) . . . . ?
Ru1 C1 N1 C3 -171.6(3) . . . . ?
N2 C1 N1 C4 177.1(3) . . . . ?
Ru1 C1 N1 C4 4.2(5) . . . . ?
C12 C3 N1 C1 177.6(4) 3_665 . . . ?
C2 C3 N1 C1 -1.4(4) . . . . ?
C12 C3 N1 C4 1.5(6) 3_665 . . . ?
C2 C3 N1 C4 -177.5(3) . . . . ?
C5 C4 N1 C1 112.7(4) . . . . ?
C5 C4 N1 C3 -71.9(5) . . . . ?
N1 C1 N2 C2 -0.8(4) . . . . ?
Ru1 C1 N2 C2 171.9(3) . . . . ?
N1 C1 N2 C8 -175.8(3) . . . . ?
Ru1 C1 N2 C8 -3.0(6) . . . . ?
C12 C2 N2 C1 -178.3(4) . . . . ?
C3 C2 N2 C1 0.0(4) . . . . ?
C12 C2 N2 C8 -2.9(6) . . . . ?
C3 C2 N2 C8 175.4(3) . . . . ?
C9 C8 N2 C1 -110.3(4) . . . . ?
C9 C8 N2 C2 75.1(4) . . . . ?
N2 C1 Ru1 C18 -138.3(3) . . . . ?
N1 C1 Ru1 C18 33.1(4) . . . . ?
N2 C1 Ru1 C15 -45.8(4) . . . . ?
N1 C1 Ru1 C15 125.6(3) . . . . ?
N2 C1 Ru1 C17 -110.6(3) . . . . ?
N1 C1 Ru1 C17 60.8(3) . . . . ?
N2 C1 Ru1 C16 -72.9(3) . . . . ?
N1 C1 Ru1 C16 98.5(3) . . . . ?
N2 C1 Ru1 C14 -46.9(6) . . . . ?
N1 C1 Ru1 C14 124.5(4) . . . . ?
N2 C1 Ru1 C13 -139.6(4) . . . . ?
N1 C1 Ru1 C13 31.7(6) . . . . ?
N2 C1 Ru1 Cl1 130.5(3) . . . . ?
N1 C1 Ru1 Cl1 -58.2(3) . . . . ?
N2 C1 Ru1 Cl2 45.8(3) . . . . ?
N1 C1 Ru1 Cl2 -142.8(3) . . . . ?
C17 C18 Ru1 C1 49.2(3) . . . . ?
C13 C18 Ru1 C1 -179.1(2) . . . . ?
C17 C18 Ru1 C15 -66.0(3) . . . . ?
C13 C18 Ru1 C15 65.7(3) . . . . ?
C13 C18 Ru1 C17 131.7(4) . . . . ?
C17 C18 Ru1 C16 -28.8(3) . . . . ?
C13 C18 Ru1 C16 102.9(3) . . . . ?
C17 C18 Ru1 C14 -103.1(3) . . . . ?
C13 C18 Ru1 C14 28.5(3) . . . . ?
C17 C18 Ru1 C13 -131.7(4) . . . . ?
C17 C18 Ru1 Cl1 139.2(2) . . . . ?
C13 C18 Ru1 Cl1 -89.2(2) . . . . ?
C17 C18 Ru1 Cl2 -139.1(2) . . . . ?
C13 C18 Ru1 Cl2 -7.5(4) . . . . ?
C16 C15 Ru1 C1 -48.2(3) . . . . ?
C14 C15 Ru1 C1 -179.2(2) . . . . ?
C16 C15 Ru1 C18 67.1(3) . . . . ?
C14 C15 Ru1 C18 -64.0(3) . . . . ?
C16 C15 Ru1 C17 29.8(3) . . . . ?
C14 C15 Ru1 C17 -101.3(3) . . . . ?
C14 C15 Ru1 C16 -131.1(4) . . . . ?
C16 C15 Ru1 C14 131.1(4) . . . . ?
C16 C15 Ru1 C13 104.3(3) . . . . ?
C14 C15 Ru1 C13 -26.8(2) . . . . ?
C16 C15 Ru1 Cl1 140.3(2) . . . . ?
C14 C15 Ru1 Cl1 9.2(4) . . . . ?
C16 C15 Ru1 Cl2 -140.9(2) . . . . ?
C14 C15 Ru1 Cl2 88.1(2) . . . . ?
C18 C17 Ru1 C1 -137.5(3) . . . . ?
C16 C17 Ru1 C1 89.5(3) . . . . ?
C16 C17 Ru1 C18 -133.0(4) . . . . ?
C18 C17 Ru1 C15 103.3(3) . . . . ?
C16 C17 Ru1 C15 -29.7(3) . . . . ?
C18 C17 Ru1 C16 133.0(4) . . . . ?
C18 C17 Ru1 C14 65.4(3) . . . . ?
C16 C17 Ru1 C14 -67.6(3) . . . . ?
C18 C17 Ru1 C13 29.6(2) . . . . ?
C16 C17 Ru1 C13 -103.4(3) . . . . ?
C18 C17 Ru1 Cl1 -48.3(3) . . . . ?
C16 C17 Ru1 Cl1 178.7(2) . . . . ?
C18 C17 Ru1 Cl2 127.2(3) . . . . ?
C16 C17 Ru1 Cl2 -5.8(5) . . . . ?
C15 C16 Ru1 C1 138.3(3) . . . . ?
C17 C16 Ru1 C1 -90.3(3) . . . . ?
C22 C16 Ru1 C1 23.2(4) . . . . ?
C15 C16 Ru1 C18 -102.5(3) . . . . ?
C17 C16 Ru1 C18 28.9(2) . . . . ?
C22 C16 Ru1 C18 142.4(5) . . . . ?
C17 C16 Ru1 C15 131.4(4) . . . . ?
C22 C16 Ru1 C15 -115.1(5) . . . . ?
C15 C16 Ru1 C17 -131.4(4) . . . . ?
C22 C16 Ru1 C17 113.6(5) . . . . ?
C15 C16 Ru1 C14 -30.1(3) . . . . ?
C17 C16 Ru1 C14 101.3(3) . . . . ?
C22 C16 Ru1 C14 -145.2(5) . . . . ?
C15 C16 Ru1 C13 -65.2(3) . . . . ?
C17 C16 Ru1 C13 66.2(3) . . . . ?
C22 C16 Ru1 C13 179.7(4) . . . . ?
C15 C16 Ru1 Cl1 -134.3(3) . . . . ?
C17 C16 Ru1 Cl1 -2.9(4) . . . . ?
C22 C16 Ru1 Cl1 110.6(4) . . . . ?
C15 C16 Ru1 Cl2 46.0(3) . . . . ?
C17 C16 Ru1 Cl2 177.3(2) . . . . ?
C22 C16 Ru1 Cl2 -69.1(4) . . . . ?
C13 C14 Ru1 C1 -133.3(4) . . . . ?
C15 C14 Ru1 C1 1.6(5) . . . . ?
C13 C14 Ru1 C18 -29.9(3) . . . . ?
C15 C14 Ru1 C18 105.0(3) . . . . ?
C13 C14 Ru1 C15 -134.8(4) . . . . ?
C13 C14 Ru1 C17 -67.4(3) . . . . ?
C15 C14 Ru1 C17 67.5(3) . . . . ?
C13 C14 Ru1 C16 -105.1(3) . . . . ?
C15 C14 Ru1 C16 29.8(2) . . . . ?
C15 C14 Ru1 C13 134.8(4) . . . . ?
C13 C14 Ru1 Cl1 49.7(3) . . . . ?
C15 C14 Ru1 Cl1 -175.5(2) . . . . ?
C13 C14 Ru1 Cl2 133.4(2) . . . . ?
C15 C14 Ru1 Cl2 -91.8(2) . . . . ?
C14 C13 Ru1 C1 133.7(4) . . . . ?
C18 C13 Ru1 C1 1.9(5) . . . . ?
C19 C13 Ru1 C1 -107.0(5) . . . . ?
C14 C13 Ru1 C18 131.8(4) . . . . ?
C19 C13 Ru1 C18 -108.9(5) . . . . ?
C14 C13 Ru1 C15 28.2(3) . . . . ?
C18 C13 Ru1 C15 -103.6(3) . . . . ?
C19 C13 Ru1 C15 147.5(4) . . . . ?
C14 C13 Ru1 C17 102.2(3) . . . . ?
C18 C13 Ru1 C17 -29.6(3) . . . . ?
C19 C13 Ru1 C17 -138.5(4) . . . . ?
C14 C13 Ru1 C16 65.1(3) . . . . ?
C18 C13 Ru1 C16 -66.8(3) . . . . ?
C19 C13 Ru1 C16 -175.7(4) . . . . ?
C18 C13 Ru1 C14 -131.8(4) . . . . ?
C19 C13 Ru1 C14 119.3(5) . . . . ?
C14 C13 Ru1 Cl1 -136.7(3) . . . . ?
C18 C13 Ru1 Cl1 91.5(2) . . . . ?
C19 C13 Ru1 Cl1 -17.4(4) . . . . ?
C14 C13 Ru1 Cl2 -52.2(3) . . . . ?
C18 C13 Ru1 Cl2 176.0(2) . . . . ?
C19 C13 Ru1 Cl2 67.1(4) . . . . ?
C23 C24 C25 C26 -170(3) . . . . ?
C24 C25 C26 C27 -163(3) . . . . ?
C28 C29 C30 C31 177.1(13) . . . . ?
C29 C30 C31 C32 179.0(14) . . . . ?
